data_7132938
loop_
_publ_author_name
'Gilbert-Bass, Kito'
'Stennett, Cary R.'
'Grotjahn, Robin'
'Ziller, Joseph W.'
'Furche, Filipp'
'Evans, William J.'

_publ_section_title
;
 Exploring sulfur donor atom coordination chemistry with La(II), Nd(II),
 and Tm(II) using a terphenylthiolate ligand.
;
_journal_issue 34
_journal_name_full 'Chemical communications (Cambridge, England)'
_journal_page_first 4601
_journal_page_last 4604
_journal_paper_doi 10.1039/d4cc01037j
_journal_volume 60
_journal_year 2024
_chemical_formula_moiety 'C72 H98 I0.129 La S2'
_chemical_formula_sum 'C72 H98 I0.13 La S2'
_chemical_formula_weight 1183.03
_chemical_melting_point ?
_chemical_properties_physical Air-sensitive,Moisture-sensitive,Oxygen-sensitive
_space_group_crystal_system triclinic
_space_group_IT_number 2
_space_group_name_Hall '-P 1'
_space_group_name_H-M_alt 'P -1'
_atom_sites_solution_hydrogens geom
_atom_sites_solution_primary dual
_atom_sites_solution_secondary difmap
_audit_creation_date 2024-02-29
_audit_creation_method
;
Olex2 1.5
(compiled 2023.08.24 svn.re1ec1418 for OlexSys, GUI svn.r6817)
;
_audit_update_record
;
2024-02-29 deposited with the CCDC.	2024-03-28 downloaded from the CCDC.
;
_cell_angle_alpha 104.544(2)
_cell_angle_beta 93.628(2)
_cell_angle_gamma 98.433(2)
_cell_formula_units_Z 2
_cell_length_a 13.2090(4)
_cell_length_b 14.2623(4)
_cell_length_c 18.5499(6)
_cell_measurement_reflns_used 9639
_cell_measurement_temperature 92.85
_cell_measurement_theta_max 65.88
_cell_measurement_theta_min 2.47
_cell_volume 3327.73(18)
_computing_cell_refinement 'Bruker SAINT 8.38a, 2013'
_computing_data_collection 'Bruker APEX3 2017.3-0, 2017'
_computing_data_reduction 'Bruker SAINT 8.38a, 2013'
_computing_molecular_graphics 'Olex2 1.5 (Dolomanov et al., 2009)'
_computing_publication_material 'Olex2 1.5 (Dolomanov et al., 2009)'
_computing_structure_refinement 'XL  (Sheldrick, 2008)'
_computing_structure_solution 'Bruker SHELXTL 2014/5 (XT)'
_diffrn_ambient_temperature 92.85
_diffrn_measured_fraction_theta_full 0.998
_diffrn_measured_fraction_theta_max 0.993
_diffrn_measurement_device_type 'Bruker Prospector APEX-II CCD'
_diffrn_measurement_method '\f and \w scans'
_diffrn_radiation_monochromator 'multi-layer optics'
_diffrn_radiation_type CuK\a
_diffrn_radiation_wavelength 1.54178
_diffrn_reflns_av_R_equivalents 0.1228
_diffrn_reflns_av_unetI/netI 0.0960
_diffrn_reflns_Laue_measured_fraction_full 0.998
_diffrn_reflns_Laue_measured_fraction_max 0.993
_diffrn_reflns_limit_h_max 15
_diffrn_reflns_limit_h_min -15
_diffrn_reflns_limit_k_max 17
_diffrn_reflns_limit_k_min -17
_diffrn_reflns_limit_l_max 22
_diffrn_reflns_limit_l_min -22
_diffrn_reflns_number 58509
_diffrn_reflns_point_group_measured_fraction_full 0.998
_diffrn_reflns_point_group_measured_fraction_max 0.993
_diffrn_reflns_theta_full 67.679
_diffrn_reflns_theta_max 68.448
_diffrn_reflns_theta_min 2.474
_diffrn_source 'IuS microsource'
_diffrn_source_current 0.65
_diffrn_source_power 0.02925
_diffrn_source_voltage 45.0
_diffrn_standards_number 0
_exptl_absorpt_coefficient_mu 6.291
_exptl_absorpt_correction_T_max 0.7531
_exptl_absorpt_correction_T_min 0.5429
_exptl_absorpt_correction_type multi-scan
_exptl_absorpt_process_details
;
SADABS-2016/2 (Bruker,2016/2) was used for absorption correction.
wR2(int) was 0.1243 before and 0.0925 after correction.
The Ratio of minimum to maximum transmission is 0.7209.
The \l/2 correction factor is Not present.
;
_exptl_crystal_colour orange
_exptl_crystal_colour_primary orange
_exptl_crystal_density_diffrn 1.181
_exptl_crystal_density_meas ?
_exptl_crystal_density_method 'not measured'
_exptl_crystal_description plate
_exptl_crystal_F_000 1252
_exptl_crystal_recrystallization_method 'Re-crystallisation from solvent: hexane'
_exptl_crystal_size_max 0.155
_exptl_crystal_size_mid 0.126
_exptl_crystal_size_min 0.081
_refine_diff_density_max 1.473
_refine_diff_density_min -2.264
_refine_diff_density_rms 0.110
_refine_ls_extinction_method none
_refine_ls_goodness_of_fit_ref 1.043
_refine_ls_hydrogen_treatment constr
_refine_ls_matrix_type full
_refine_ls_number_parameters 780
_refine_ls_number_reflns 12145
_refine_ls_number_restraints 73
_refine_ls_restrained_S_all 1.041
_refine_ls_R_factor_all 0.1198
_refine_ls_R_factor_gt 0.0874
_refine_ls_shift/su_max 0.001
_refine_ls_shift/su_mean 0.000
_refine_ls_structure_factor_coef Fsqd
_refine_ls_weighting_details 'w=1/[\s^2^(Fo^2^)+(0.0567P)^2^+25.0124P] where P=(Fo^2^+2Fc^2^)/3'
_refine_ls_weighting_scheme calc
_refine_ls_wR_factor_gt 0.2059
_refine_ls_wR_factor_ref 0.2220
_reflns_Friedel_coverage 0.000
_reflns_number_gt 8321
_reflns_number_total 12145
_reflns_threshold_expression 'I > 2\s(I)'
_cod_data_source_file d4cc01037j2.cif
_cod_data_source_block kgb46
_cod_depositor_comments
;
The following automatic conversions were performed:

data item '_chemical_melting_point' value 'not measured' was changed
to '?' -- the value is undefined or not given.

data item '_exptl_crystal_density_meas' value 'not measured' was
changed to '?' -- the value is perceived as not measured.

Automatic conversion script
Id: cif_fix_values 8170 2020-07-09 18:12:32Z antanas 

 Adding full bibliography for 7132934--7132940.cif.
;
_cod_database_code 7132938
_shelx_space_group_comment
;
The symmetry employed for this shelxl refinement is uniquely defined
by the following loop, which should always be used as a source of
symmetry information in preference to the above space-group names.
They are only intended as comments.
;
_shelx_estimated_absorpt_t_max 0.630
_shelx_estimated_absorpt_t_min 0.442
_olex2_refinement_description
;
1. Fixed Uiso
 At 1.2 times of:
  All C(H) groups, All C(H,H) groups
 At 1.5 times of:
  All C(H,H,H) groups
2. Restrained distances
 C17-C16 \\sim C17A-C16
 with sigma of 0.02
 C50A-C49 \\sim C50-C49 \\sim C51-C49 \\sim C51A-C49
 with sigma of 0.02
3. Uiso/Uaniso restraints and constraints
C31 \\sim C32 \\sim C33 \\sim C74 \\sim C75: within 2A with sigma of 0.005 and
sigma for terminal atoms of 0.01 within 2A
C16 \\sim C17 \\sim C17A: within 2A with sigma of 0.001 and sigma for terminal
atoms of 0.002 within 2A
C50 \\sim C50A \\sim C51 \\sim C51A: within 2A with sigma of 0.005 and sigma
for terminal atoms of 0.01 within 2A
4. Others
 Fixed Sof: C35A(0.5) H35A(0.5) H35B(0.5) H35C(0.5) H16(0.5) H16A(0.5)
 C17(0.5) H17A(0.5) H17B(0.5) H17C(0.5) C17A(0.5) H17D(0.5) H17E(0.5) H17F(0.5)
 H31(0.6) H31A(0.4) C32(0.6) H32A(0.6) H32B(0.6) H32C(0.6) C33(0.6) H33A(0.6)
 H33B(0.6) H33C(0.6) H34(0.5) H34A(0.5) C35(0.5) H35D(0.5) H35E(0.5) H35F(0.5)
 C36(0.5) H36A(0.5) H36B(0.5) H36C(0.5) H49(0.7) H49A(0.3) C50(0.7) H50A(0.7)
 H50B(0.7) H50C(0.7) C50A(0.3) H50D(0.3) H50E(0.3) H50F(0.3) C51(0.7) H51A(0.7)
 H51B(0.7) H51C(0.7) C51A(0.3) H51D(0.3) H51E(0.3) H51F(0.3) C36A(0.5)
 H36D(0.5) H36E(0.5) H36F(0.5) C74(0.4) H74A(0.4) H74B(0.4) H74C(0.4) C75(0.4)
 H75A(0.4) H75B(0.4) H75C(0.4)
5.a Ternary CH refined with riding coordinates:
 C13(H13), C16(H16), C16(H16A), C19(H19), C28(H28), C31(H31), C31(H31A),
 C34(H34), C34(H34A), C49(H49), C49(H49A), C52(H52), C55(H55), C64(H64),
 C67(H67), C70(H70)
5.b Aromatic/amide H refined with riding coordinates:
 C3(H3), C4(H4), C5(H5), C9(H9), C11(H11), C24(H24), C26(H26), C39(H39),
 C40(H40), C41(H41), C45(H45), C47(H47), C60(H60), C62(H62)
5.c Idealised Me refined as rotating group:
 C35A(H35A,H35B,H35C), C14(H14A,H14B,H14C), C15(H15A,H15B,H15C), C17(H17A,H17B,
 H17C), C17A(H17D,H17E,H17F), C18(H18A,H18B,H18C), C20(H20A,H20B,H20C),
 C21(H21A,H21B,H21C), C29(H29A,H29B,H29C), C30(H30A,H30B,H30C), C32(H32A,H32B,
 H32C), C33(H33A,H33B,H33C), C35(H35D,H35E,H35F), C36(H36A,H36B,H36C), C50(H50A,
 H50B,H50C), C50A(H50D,H50E,H50F), C51(H51A,H51B,H51C), C51A(H51D,H51E,H51F),
 C53(H53A,H53B,H53C), C54(H54A,H54B,H54C), C56(H56A,H56B,H56C), C57(H57A,H57B,
 H57C), C65(H65A,H65B,H65C), C66(H66A,H66B,H66C), C68(H68A,H68B,H68C), C69(H69A,
 H69B,H69C), C71(H71A,H71B,H71C), C72(H72A,H72B,H72C), C36A(H36D,H36E,H36F),
 C74(H74A,H74B,H74C), C75(H75A,H75B,H75C)
;
_olex2_submission_special_instructions 'No special instructions were received'

loop_
_space_group_symop_operation_xyz
'x, y, z'
'-x, -y, -z'

loop_
_atom_site_label
_atom_site_type_symbol
_atom_site_fract_x
_atom_site_fract_y
_atom_site_fract_z
_atom_site_U_iso_or_equiv
_atom_site_adp_type
_atom_site_occupancy
_atom_site_site_symmetry_order
_atom_site_calc_flag
_atom_site_refinement_flags_posn
_atom_site_refinement_flags_adp
_atom_site_refinement_flags_occupancy
_atom_site_disorder_assembly
_atom_site_disorder_group
La1 La 0.69845(4) 0.35922(4) 0.69501(3) 0.04923(19) Uani 1 1 d . . . . .
I1 I 0.7526(3) 0.2451(4) 0.5212(3) 0.0530(18) Uani 0.129(2) 1 d . . . A 2
S1 S 0.56755(15) 0.23063(17) 0.75404(14) 0.0482(5) Uani 1 1 d . . . . .
S2 S 0.82145(14) 0.54520(15) 0.75130(14) 0.0472(5) Uani 1 1 d . . . . .
C35A C 0.7494(18) 0.4012(17) 0.9124(11) 0.062(6) Uani 0.5 1 d . . P B 2
H35A H 0.753457 0.431380 0.966321 0.093 Uiso 0.5 1 calc R U P B 2
H35B H 0.682784 0.358004 0.895478 0.093 Uiso 0.5 1 calc R U P B 2
H35C H 0.756333 0.452713 0.885731 0.093 Uiso 0.5 1 calc R U P B 2
C1 C 0.6211(6) 0.1503(6) 0.7972(5) 0.0409(19) Uani 1 1 d . . . . .
C2 C 0.5591(6) 0.0818(6) 0.8238(5) 0.0410(19) Uani 1 1 d . . . . .
C3 C 0.6007(6) 0.0187(7) 0.8584(5) 0.048(2) Uani 1 1 d . . . . .
H3 H 0.557342 -0.025753 0.878200 0.058 Uiso 1 1 calc R U . . .
C4 C 0.7072(7) 0.0208(7) 0.8639(6) 0.054(2) Uani 1 1 d . . . . .
H4 H 0.736540 -0.024066 0.885577 0.065 Uiso 1 1 calc R U . . .
C5 C 0.7680(6) 0.0875(6) 0.8380(5) 0.046(2) Uani 1 1 d . . . . .
H5 H 0.840523 0.091298 0.845145 0.055 Uiso 1 1 calc R U . . .
C6 C 0.7291(6) 0.1504(6) 0.8017(5) 0.0410(19) Uani 1 1 d . . . . .
C7 C 0.4432(6) 0.0764(6) 0.8139(5) 0.044(2) Uani 1 1 d . . . . .
C8 C 0.3958(6) 0.1374(6) 0.8663(5) 0.045(2) Uani 1 1 d . . . . .
C9 C 0.2895(6) 0.1358(7) 0.8528(5) 0.048(2) Uani 1 1 d . . . . .
H9 H 0.255731 0.176587 0.888900 0.058 Uiso 1 1 calc R U . . .
C10 C 0.2332(6) 0.0762(7) 0.7881(6) 0.051(2) Uani 1 1 d . . . . .
C11 C 0.2823(6) 0.0144(7) 0.7387(5) 0.049(2) Uani 1 1 d . . . . .
H11 H 0.243290 -0.029173 0.695338 0.058 Uiso 1 1 calc R U . . .
C12 C 0.3864(6) 0.0129(6) 0.7496(5) 0.045(2) Uani 1 1 d . . . . .
C13 C 0.4538(7) 0.2043(7) 0.9392(6) 0.055(2) Uani 1 1 d . . . . .
H13 H 0.528342 0.200143 0.936146 0.066 Uiso 1 1 calc R U . . .
C14 C 0.4432(11) 0.3115(8) 0.9461(7) 0.089(4) Uani 1 1 d . . . . .
H14A H 0.373563 0.321251 0.957693 0.133 Uiso 1 1 calc R U . . .
H14B H 0.455999 0.327447 0.898725 0.133 Uiso 1 1 calc R U . . .
H14C H 0.493442 0.354478 0.986318 0.133 Uiso 1 1 calc R U . . .
C15 C 0.4242(8) 0.1730(8) 1.0082(6) 0.066(3) Uani 1 1 d . . . . .
H15A H 0.349879 0.169549 1.010470 0.099 Uiso 1 1 calc R U . . .
H15B H 0.460984 0.221000 1.052976 0.099 Uiso 1 1 calc R U . . .
H15C H 0.442636 0.108299 1.005773 0.099 Uiso 1 1 calc R U . . .
C16 C 0.1191(7) 0.0760(8) 0.7722(6) 0.060(2) Uani 1 1 d D U . . .
H16 H 0.103446 0.032121 0.720136 0.073 Uiso 0.5 1 calc R U P C 1
H16A H 0.096893 0.048718 0.717408 0.073 Uiso 0.5 1 calc R U P D 2
C17 C 0.0989(16) 0.1709(13) 0.7616(13) 0.061(3) Uani 0.5 1 d D U P E 1
H17A H 0.028696 0.162676 0.737771 0.091 Uiso 0.5 1 calc R U P E 1
H17B H 0.148034 0.193609 0.729690 0.091 Uiso 0.5 1 calc R U P E 1
H17C H 0.106632 0.219342 0.810386 0.091 Uiso 0.5 1 calc R U P E 1
C17A C 0.0930(16) 0.1768(12) 0.7989(13) 0.061(3) Uani 0.5 1 d D U P E 2
H17D H 0.137400 0.222790 0.778362 0.091 Uiso 0.5 1 calc R U P E 2
H17E H 0.103645 0.198019 0.853767 0.091 Uiso 0.5 1 calc R U P E 2
H17F H 0.020842 0.175727 0.782222 0.091 Uiso 0.5 1 calc R U P E 2
C18 C 0.0584(7) 0.0191(8) 0.8155(7) 0.066(3) Uani 1 1 d . . . . .
H18A H 0.083988 0.043665 0.868663 0.099 Uiso 1 1 calc R U . . .
H18B H 0.064754 -0.050384 0.797879 0.099 Uiso 1 1 calc R U . . .
H18C H -0.014098 0.025991 0.808680 0.099 Uiso 1 1 calc R U . . .
C19 C 0.4376(7) -0.0570(7) 0.6915(5) 0.053(2) Uani 1 1 d . . . . .
H19 H 0.511325 -0.049054 0.711403 0.063 Uiso 1 1 calc R U . . .
C20 C 0.4363(12) -0.0280(9) 0.6180(7) 0.095(5) Uani 1 1 d . . . . .
H20A H 0.364938 -0.036012 0.596243 0.142 Uiso 1 1 calc R U . . .
H20B H 0.474035 -0.070023 0.583152 0.142 Uiso 1 1 calc R U . . .
H20C H 0.468955 0.040816 0.627241 0.142 Uiso 1 1 calc R U . . .
C21 C 0.3923(10) -0.1611(8) 0.6804(8) 0.088(4) Uani 1 1 d . . . . .
H21A H 0.396171 -0.177539 0.728639 0.132 Uiso 1 1 calc R U . . .
H21B H 0.430505 -0.202732 0.645686 0.132 Uiso 1 1 calc R U . . .
H21C H 0.320163 -0.172054 0.659683 0.132 Uiso 1 1 calc R U . . .
C22 C 0.7987(6) 0.2177(6) 0.7694(5) 0.0396(19) Uani 1 1 d . . . . .
C23 C 0.8139(7) 0.1864(7) 0.6920(6) 0.057(2) Uani 1 1 d . . . . .
C24 C 0.8827(7) 0.2484(7) 0.6635(6) 0.056(2) Uani 1 1 d . . . . .
H24 H 0.893586 0.228467 0.612166 0.067 Uiso 1 1 calc R U . . .
C25 C 0.9366(6) 0.3391(6) 0.7075(6) 0.047(2) Uani 1 1 d . . . . .
C26 C 0.9168(6) 0.3663(6) 0.7819(5) 0.046(2) Uani 1 1 d . . . . .
H26 H 0.952209 0.427445 0.812736 0.055 Uiso 1 1 calc R U . . .
C27 C 0.8484(6) 0.3093(6) 0.8135(5) 0.0365(18) Uani 1 1 d . . . . .
C28 C 0.7597(9) 0.0871(7) 0.6418(6) 0.064(3) Uani 1 1 d . . . . .
H28 H 0.705217 0.058248 0.668763 0.077 Uiso 1 1 calc R U . . .
C29 C 0.7122(9) 0.0908(9) 0.5664(6) 0.077(3) Uani 1 1 d . . . . .
H29A H 0.668355 0.141486 0.573550 0.115 Uiso 1 1 calc R U . . .
H29B H 0.670642 0.026805 0.541062 0.115 Uiso 1 1 calc R U . . .
H29C H 0.766837 0.106441 0.535864 0.115 Uiso 1 1 calc R U . . .
C30 C 0.8442(9) 0.0225(8) 0.6308(7) 0.083(4) Uani 1 1 d . . . . .
H30A H 0.896966 0.049618 0.603331 0.124 Uiso 1 1 calc R U . . .
H30B H 0.813803 -0.044477 0.602368 0.124 Uiso 1 1 calc R U . . .
H30C H 0.875601 0.021314 0.679826 0.124 Uiso 1 1 calc R U . . .
C31 C 1.0163(7) 0.4028(7) 0.6770(7) 0.059(2) Uani 1 1 d . U . . .
H31 H 0.989840 0.465061 0.677349 0.071 Uiso 0.6 1 calc R U P F 1
H31A H 0.978532 0.439554 0.647918 0.071 Uiso 0.4 1 calc R U P G 2
C32 C 1.0392(13) 0.3607(12) 0.6014(11) 0.056(3) Uani 0.6 1 d . U P H 1
H32A H 1.051536 0.293422 0.596481 0.084 Uiso 0.6 1 calc R U P H 1
H32B H 1.100665 0.400427 0.590761 0.084 Uiso 0.6 1 calc R U P H 1
H32C H 0.980769 0.359904 0.565778 0.084 Uiso 0.6 1 calc R U P H 1
C33 C 1.1184(14) 0.4308(14) 0.7332(13) 0.070(4) Uani 0.6 1 d . U P H 1
H33A H 1.101327 0.455223 0.784464 0.105 Uiso 0.6 1 calc R U P H 1
H33B H 1.166047 0.481887 0.720135 0.105 Uiso 0.6 1 calc R U P H 1
H33C H 1.150781 0.372419 0.729702 0.105 Uiso 0.6 1 calc R U P H 1
C34 C 0.8344(6) 0.3422(6) 0.8963(5) 0.047(2) Uani 1 1 d . . . . .
H34 H 0.772054 0.298598 0.904441 0.056 Uiso 0.5 1 calc R U P B 1
H34A H 0.819045 0.282699 0.915534 0.056 Uiso 0.5 1 calc R U P B 2
C35 C 0.8146(15) 0.4479(15) 0.9237(11) 0.055(5) Uani 0.5 1 d . . P B 1
H35D H 0.793164 0.458663 0.974328 0.082 Uiso 0.5 1 calc R U P B 1
H35E H 0.760139 0.458855 0.889866 0.082 Uiso 0.5 1 calc R U P B 1
H35F H 0.877831 0.493778 0.924353 0.082 Uiso 0.5 1 calc R U P B 1
C36 C 0.9237(16) 0.3234(16) 0.9415(12) 0.066(6) Uani 0.5 1 d . . P B 1
H36A H 0.987889 0.357705 0.929825 0.099 Uiso 0.5 1 calc R U P B 1
H36B H 0.924998 0.252658 0.929275 0.099 Uiso 0.5 1 calc R U P B 1
H36C H 0.916556 0.347518 0.994963 0.099 Uiso 0.5 1 calc R U P B 1
C37 C 0.7685(6) 0.6406(6) 0.7253(5) 0.041(2) Uani 1 1 d . . . . .
C38 C 0.8265(6) 0.7355(6) 0.7456(5) 0.043(2) Uani 1 1 d . . . . .
C39 C 0.7820(6) 0.8115(6) 0.7286(5) 0.051(2) Uani 1 1 d . . . . .
H39 H 0.819452 0.876655 0.743394 0.061 Uiso 1 1 calc R U . . .
C40 C 0.6858(7) 0.7941(6) 0.6913(6) 0.054(2) Uani 1 1 d . . . . .
H40 H 0.656076 0.846771 0.681219 0.065 Uiso 1 1 calc R U . . .
C41 C 0.6327(6) 0.7001(6) 0.6685(5) 0.048(2) Uani 1 1 d . . . . .
H41 H 0.567107 0.688275 0.640722 0.057 Uiso 1 1 calc R U . . .
C42 C 0.6707(6) 0.6231(6) 0.6843(5) 0.0382(18) Uani 1 1 d . . . . .
C43 C 0.9360(6) 0.7542(6) 0.7807(5) 0.044(2) Uani 1 1 d . . . . .
C44 C 1.0159(6) 0.7432(6) 0.7342(6) 0.048(2) Uani 1 1 d . . . . .
C45 C 1.1162(7) 0.7539(7) 0.7658(6) 0.054(2) Uani 1 1 d . . . . .
H45 H 1.169758 0.744478 0.734263 0.065 Uiso 1 1 calc R U . . .
C46 C 1.1391(6) 0.7781(6) 0.8422(6) 0.052(2) Uani 1 1 d . . . . .
C47 C 1.0589(7) 0.7919(7) 0.8888(6) 0.052(2) Uani 1 1 d . . . . .
H47 H 1.074532 0.809909 0.941659 0.062 Uiso 1 1 calc R U . . .
C48 C 0.9569(6) 0.7793(6) 0.8582(5) 0.048(2) Uani 1 1 d . . . . .
C49 C 0.9938(7) 0.7176(6) 0.6498(6) 0.059(3) Uani 1 1 d D . . . .
H49 H 0.920027 0.685743 0.636896 0.071 Uiso 0.7 1 calc R U P I 1
H49A H 0.920365 0.725716 0.641757 0.071 Uiso 0.3 1 calc R U P J 2
C50 C 1.0059(13) 0.8083(11) 0.6244(10) 0.067(5) Uani 0.7 1 d D U P K 1
H50A H 0.976543 0.858701 0.658887 0.100 Uiso 0.7 1 calc R U P K 1
H50B H 0.970098 0.794551 0.573987 0.100 Uiso 0.7 1 calc R U P K 1
H50C H 1.079218 0.831795 0.623303 0.100 Uiso 0.7 1 calc R U P K 1
C50A C 1.051(2) 0.790(3) 0.613(2) 0.066(7) Uani 0.3 1 d D U P K 2
H50D H 1.060849 0.855873 0.646801 0.098 Uiso 0.3 1 calc R U P K 2
H50E H 1.011379 0.788063 0.566233 0.098 Uiso 0.3 1 calc R U P K 2
H50F H 1.118386 0.771349 0.602279 0.098 Uiso 0.3 1 calc R U P K 2
C51 C 1.0586(11) 0.6437(10) 0.6113(9) 0.059(4) Uani 0.7 1 d D U P K 1
H51A H 1.131060 0.674733 0.618774 0.088 Uiso 0.7 1 calc R U P K 1
H51B H 1.035539 0.621385 0.557634 0.088 Uiso 0.7 1 calc R U P K 1
H51C H 1.050800 0.587227 0.632882 0.088 Uiso 0.7 1 calc R U P K 1
C51A C 0.998(3) 0.6193(17) 0.599(2) 0.061(6) Uani 0.3 1 d D U P K 2
H51D H 1.064636 0.620437 0.578297 0.092 Uiso 0.3 1 calc R U P K 2
H51E H 0.942774 0.603733 0.557302 0.092 Uiso 0.3 1 calc R U P K 2
H51F H 0.988755 0.569191 0.626403 0.092 Uiso 0.3 1 calc R U P K 2
C52 C 1.2521(6) 0.7912(7) 0.8755(7) 0.061(3) Uani 1 1 d . . . . .
H52 H 1.293362 0.771731 0.832419 0.074 Uiso 1 1 calc R U . . .
C53 C 1.2933(6) 0.8968(7) 0.9140(6) 0.061(3) Uani 1 1 d . . . . .
H53A H 1.282449 0.937424 0.879684 0.091 Uiso 1 1 calc R U . . .
H53B H 1.367067 0.904278 0.929241 0.091 Uiso 1 1 calc R U . . .
H53C H 1.257283 0.917748 0.958397 0.091 Uiso 1 1 calc R U . . .
C54 C 1.2644(7) 0.7224(8) 0.9249(7) 0.071(3) Uani 1 1 d . . . . .
H54A H 1.228192 0.741563 0.969445 0.106 Uiso 1 1 calc R U . . .
H54B H 1.337600 0.726420 0.940213 0.106 Uiso 1 1 calc R U . . .
H54C H 1.235228 0.654840 0.896949 0.106 Uiso 1 1 calc R U . . .
C55 C 0.8735(6) 0.7949(7) 0.9093(5) 0.052(2) Uani 1 1 d . . . . .
H55 H 0.807572 0.787250 0.877104 0.062 Uiso 1 1 calc R U . . .
C56 C 0.8897(8) 0.8945(7) 0.9625(6) 0.062(3) Uani 1 1 d . . . . .
H56A H 0.962738 0.923417 0.968633 0.093 Uiso 1 1 calc R U . . .
H56B H 0.868160 0.889152 1.011158 0.093 Uiso 1 1 calc R U . . .
H56C H 0.848828 0.936338 0.942856 0.093 Uiso 1 1 calc R U . . .
C57 C 0.8605(10) 0.7166(9) 0.9516(8) 0.089(4) Uani 1 1 d . . . . .
H57A H 0.848420 0.651471 0.915904 0.134 Uiso 1 1 calc R U . . .
H57B H 0.801625 0.723958 0.980922 0.134 Uiso 1 1 calc R U . . .
H57C H 0.922958 0.723647 0.985248 0.134 Uiso 1 1 calc R U . . .
C58 C 0.6124(5) 0.5192(6) 0.6599(4) 0.0361(18) Uani 1 1 d . . . . .
C59 C 0.5474(6) 0.4852(6) 0.7079(5) 0.044(2) Uani 1 1 d . . . . .
C60 C 0.4848(6) 0.3912(6) 0.6799(5) 0.042(2) Uani 1 1 d . . . . .
H60 H 0.434913 0.370147 0.709722 0.051 Uiso 1 1 calc R U . . .
C61 C 0.4935(6) 0.3290(6) 0.6105(5) 0.041(2) Uani 1 1 d . . . . .
C62 C 0.5709(7) 0.3599(6) 0.5674(5) 0.047(2) Uani 1 1 d . . . . .
H62 H 0.586412 0.314447 0.524286 0.056 Uiso 1 1 calc R U . . .
C63 C 0.6257(6) 0.4589(6) 0.5883(5) 0.042(2) Uani 1 1 d . . . . .
C64 C 0.5250(7) 0.5532(7) 0.7805(5) 0.047(2) Uani 1 1 d . . . . .
H64 H 0.586619 0.606019 0.798330 0.056 Uiso 1 1 calc R U . . .
C65 C 0.4340(9) 0.6029(9) 0.7671(7) 0.079(3) Uani 1 1 d . . . . .
H65A H 0.372556 0.552883 0.747960 0.118 Uiso 1 1 calc R U . . .
H65B H 0.448785 0.640545 0.730357 0.118 Uiso 1 1 calc R U . . .
H65C H 0.422064 0.647268 0.814267 0.118 Uiso 1 1 calc R U . . .
C66 C 0.5077(8) 0.5012(8) 0.8433(5) 0.066(3) Uani 1 1 d . . . . .
H66A H 0.442088 0.455668 0.830949 0.098 Uiso 1 1 calc R U . . .
H66B H 0.506089 0.550322 0.890711 0.098 Uiso 1 1 calc R U . . .
H66C H 0.563871 0.464651 0.848304 0.098 Uiso 1 1 calc R U . . .
C67 C 0.4223(7) 0.2305(7) 0.5793(5) 0.051(2) Uani 1 1 d . . . . .
H67 H 0.465368 0.177474 0.574043 0.061 Uiso 1 1 calc R U . . .
C68 C 0.3753(11) 0.2266(9) 0.5019(7) 0.102(5) Uani 1 1 d . . . . .
H68A H 0.322146 0.268375 0.506112 0.154 Uiso 1 1 calc R U . . .
H68B H 0.344322 0.158700 0.475973 0.154 Uiso 1 1 calc R U . . .
H68C H 0.428880 0.250115 0.473369 0.154 Uiso 1 1 calc R U . . .
C69 C 0.3394(8) 0.2091(9) 0.6259(7) 0.080(4) Uani 1 1 d . . . . .
H69A H 0.288679 0.252399 0.624125 0.120 Uiso 1 1 calc R U . . .
H69B H 0.368974 0.220406 0.677805 0.120 Uiso 1 1 calc R U . . .
H69C H 0.305819 0.140453 0.606733 0.120 Uiso 1 1 calc R U . . .
C70 C 0.6981(7) 0.4924(7) 0.5378(6) 0.057(3) Uani 1 1 d . . . . .
H70 H 0.722206 0.564487 0.559190 0.069 Uiso 1 1 calc R U . . .
C71 C 0.6451(8) 0.4776(8) 0.4597(6) 0.066(3) Uani 1 1 d . . . . .
H71A H 0.636270 0.408048 0.432473 0.099 Uiso 1 1 calc R U . . .
H71B H 0.687195 0.517167 0.432874 0.099 Uiso 1 1 calc R U . . .
H71C H 0.577522 0.498119 0.463487 0.099 Uiso 1 1 calc R U . . .
C72 C 0.7938(9) 0.4419(12) 0.5341(8) 0.105(5) Uani 1 1 d . . . . .
H72A H 0.814204 0.433696 0.583520 0.157 Uiso 1 1 calc R U . . .
H72B H 0.850340 0.482602 0.518609 0.157 Uiso 1 1 calc R U . . .
H72C H 0.777666 0.377405 0.497659 0.157 Uiso 1 1 calc R U . . .
C36A C 0.9350(14) 0.4086(17) 0.9419(13) 0.068(6) Uani 0.5 1 d . . P B 2
H36D H 0.920209 0.440255 0.992509 0.102 Uiso 0.5 1 calc R U P B 2
H36E H 0.959640 0.458977 0.916692 0.102 Uiso 0.5 1 calc R U P B 2
H36F H 0.988004 0.367883 0.944885 0.102 Uiso 0.5 1 calc R U P B 2
C74 C 1.076(2) 0.334(2) 0.6204(18) 0.062(4) Uani 0.4 1 d . U P H 2
H74A H 1.096694 0.283385 0.642740 0.093 Uiso 0.4 1 calc R U P H 2
H74B H 1.137879 0.373543 0.609610 0.093 Uiso 0.4 1 calc R U P H 2
H74C H 1.031586 0.302780 0.573773 0.093 Uiso 0.4 1 calc R U P H 2
C75 C 1.093(2) 0.476(2) 0.7329(19) 0.065(5) Uani 0.4 1 d . U P H 2
H75A H 1.069335 0.539613 0.744198 0.098 Uiso 0.4 1 calc R U P H 2
H75B H 1.159270 0.481954 0.712749 0.098 Uiso 0.4 1 calc R U P H 2
H75C H 1.099447 0.454152 0.778871 0.098 Uiso 0.4 1 calc R U P H 2

loop_
_atom_site_aniso_label
_atom_site_aniso_U_11
_atom_site_aniso_U_22
_atom_site_aniso_U_33
_atom_site_aniso_U_23
_atom_site_aniso_U_13
_atom_site_aniso_U_12
La1 0.0457(3) 0.0432(3) 0.0559(3) 0.0189(2) -0.0101(2) -0.0058(2)
I1 0.052(3) 0.062(3) 0.051(3) 0.022(2) 0.004(2) 0.016(2)
S1 0.0352(10) 0.0530(13) 0.0641(14) 0.0285(11) 0.0032(10) 0.0104(9)
S2 0.0295(9) 0.0393(11) 0.0727(15) 0.0183(10) -0.0069(10) 0.0038(8)
C35A 0.078(15) 0.077(15) 0.037(11) 0.004(10) 0.005(11) 0.052(13)
C1 0.031(4) 0.045(5) 0.050(5) 0.022(4) 0.001(4) 0.002(3)
C2 0.026(4) 0.049(5) 0.047(5) 0.014(4) 0.001(3) 0.002(3)
C3 0.038(4) 0.049(5) 0.060(6) 0.021(4) 0.003(4) 0.004(4)
C4 0.042(5) 0.060(6) 0.069(6) 0.031(5) 0.007(4) 0.014(4)
C5 0.029(4) 0.051(5) 0.065(6) 0.026(5) 0.003(4) 0.010(4)
C6 0.033(4) 0.045(5) 0.050(5) 0.022(4) 0.006(4) 0.005(3)
C7 0.029(4) 0.051(5) 0.054(5) 0.022(4) 0.004(4) 0.002(4)
C8 0.032(4) 0.045(5) 0.059(6) 0.018(4) 0.005(4) 0.001(4)
C9 0.043(5) 0.048(5) 0.060(6) 0.020(5) 0.014(4) 0.014(4)
C10 0.036(4) 0.057(6) 0.065(6) 0.028(5) 0.002(4) 0.009(4)
C11 0.035(4) 0.059(6) 0.053(5) 0.020(5) 0.004(4) 0.004(4)
C12 0.028(4) 0.051(5) 0.059(6) 0.020(4) 0.004(4) 0.006(4)
C13 0.036(5) 0.058(6) 0.065(6) 0.009(5) 0.005(4) 0.001(4)
C14 0.136(12) 0.057(7) 0.062(7) 0.003(6) 0.030(8) -0.003(7)
C15 0.052(6) 0.086(8) 0.060(6) 0.031(6) -0.004(5) -0.009(5)
C16 0.035(4) 0.072(5) 0.085(7) 0.038(5) 0.004(4) 0.012(3)
C17 0.035(4) 0.072(5) 0.085(7) 0.038(5) 0.004(5) 0.011(4)
C17A 0.035(4) 0.072(5) 0.085(7) 0.038(5) 0.004(5) 0.011(4)
C18 0.035(5) 0.067(7) 0.095(8) 0.024(6) 0.004(5) 0.008(4)
C19 0.038(5) 0.064(6) 0.049(5) 0.007(5) 0.003(4) -0.003(4)
C20 0.174(14) 0.067(8) 0.063(8) 0.025(6) 0.059(9) 0.048(8)
C21 0.099(9) 0.052(7) 0.131(12) 0.038(7) 0.051(8) 0.027(6)
C22 0.026(4) 0.048(5) 0.051(5) 0.020(4) 0.004(3) 0.012(3)
C23 0.053(5) 0.048(5) 0.066(7) 0.015(5) 0.010(5) -0.005(4)
C24 0.054(5) 0.046(5) 0.065(6) 0.011(5) 0.021(5) 0.000(4)
C25 0.040(5) 0.042(5) 0.065(6) 0.024(4) 0.007(4) 0.011(4)
C26 0.033(4) 0.045(5) 0.061(6) 0.021(4) -0.014(4) 0.005(4)
C27 0.034(4) 0.037(4) 0.043(5) 0.013(4) 0.001(3) 0.016(3)
C28 0.077(7) 0.053(6) 0.063(7) 0.011(5) 0.028(6) 0.010(5)
C29 0.073(7) 0.089(9) 0.061(7) 0.005(6) -0.005(6) 0.019(6)
C30 0.074(7) 0.054(6) 0.109(10) 0.017(6) -0.036(7) 0.002(6)
C31 0.042(4) 0.048(5) 0.095(6) 0.033(5) 0.018(4) 0.002(3)
C32 0.046(7) 0.046(7) 0.090(8) 0.039(6) 0.026(6) 0.008(5)
C33 0.053(7) 0.058(8) 0.101(8) 0.033(8) 0.017(7) -0.007(6)
C34 0.044(5) 0.045(5) 0.051(5) 0.017(4) -0.010(4) 0.005(4)
C35 0.044(11) 0.071(14) 0.043(11) 0.016(10) 0.002(9) -0.009(10)
C36 0.071(13) 0.053(12) 0.070(14) 0.023(11) -0.030(11) -0.001(10)
C37 0.026(4) 0.036(4) 0.057(5) 0.007(4) -0.004(4) 0.001(3)
C38 0.026(4) 0.041(5) 0.061(6) 0.013(4) -0.002(4) 0.002(3)
C39 0.039(5) 0.032(4) 0.074(7) 0.008(4) -0.006(4) -0.002(4)
C40 0.054(5) 0.031(5) 0.075(7) 0.011(4) -0.010(5) 0.013(4)
C41 0.033(4) 0.043(5) 0.064(6) 0.011(4) -0.004(4) 0.009(4)
C42 0.030(4) 0.033(4) 0.049(5) 0.008(4) 0.000(3) 0.005(3)
C43 0.025(4) 0.034(4) 0.070(6) 0.009(4) -0.005(4) 0.003(3)
C44 0.023(4) 0.043(5) 0.072(6) 0.009(4) 0.005(4) -0.003(3)
C45 0.039(5) 0.046(5) 0.076(7) 0.014(5) 0.012(5) 0.008(4)
C46 0.025(4) 0.042(5) 0.089(8) 0.025(5) -0.001(4) -0.004(3)
C47 0.045(5) 0.058(6) 0.058(6) 0.025(5) 0.006(4) 0.008(4)
C48 0.035(4) 0.045(5) 0.058(6) 0.012(4) -0.001(4) -0.006(4)
C49 0.042(5) 0.055(6) 0.070(7) -0.006(5) 0.014(5) 0.006(4)
C50 0.079(13) 0.058(9) 0.067(10) 0.011(8) -0.012(9) 0.042(8)
C50A 0.081(16) 0.055(12) 0.064(12) 0.010(11) -0.026(13) 0.046(11)
C51 0.061(9) 0.059(9) 0.057(9) 0.015(7) 0.027(9) 0.007(8)
C51A 0.068(13) 0.057(12) 0.058(11) 0.017(10) 0.023(13) 0.000(12)
C52 0.029(4) 0.063(6) 0.096(8) 0.036(6) -0.005(5) 0.003(4)
C53 0.029(4) 0.066(6) 0.081(7) 0.022(5) -0.014(4) -0.008(4)
C54 0.043(5) 0.082(8) 0.099(9) 0.049(7) 0.003(5) 0.007(5)
C55 0.033(4) 0.062(6) 0.057(6) 0.012(5) 0.004(4) 0.002(4)
C56 0.060(6) 0.061(6) 0.066(7) 0.029(5) 0.005(5) -0.011(5)
C57 0.110(10) 0.066(8) 0.104(10) 0.036(7) 0.057(8) 0.013(7)
C58 0.028(4) 0.039(4) 0.039(4) 0.007(4) -0.002(3) 0.005(3)
C59 0.040(4) 0.038(5) 0.049(5) 0.009(4) -0.003(4) 0.003(4)
C60 0.036(4) 0.042(5) 0.052(5) 0.022(4) -0.001(4) 0.002(4)
C61 0.034(4) 0.038(4) 0.050(5) 0.015(4) -0.006(4) 0.001(3)
C62 0.049(5) 0.031(4) 0.052(5) 0.001(4) 0.006(4) 0.003(4)
C63 0.033(4) 0.037(4) 0.053(5) 0.012(4) 0.001(4) -0.001(3)
C64 0.046(5) 0.046(5) 0.045(5) 0.003(4) 0.013(4) 0.011(4)
C65 0.086(8) 0.076(8) 0.085(8) 0.018(7) 0.019(7) 0.049(7)
C66 0.068(7) 0.080(8) 0.046(6) 0.006(5) 0.014(5) 0.019(6)
C67 0.044(5) 0.043(5) 0.067(6) 0.025(5) -0.008(4) -0.006(4)
C68 0.109(10) 0.076(8) 0.100(10) 0.028(7) -0.048(8) -0.039(7)
C69 0.059(7) 0.075(8) 0.092(9) 0.016(7) -0.005(6) -0.014(6)
C70 0.054(6) 0.055(6) 0.056(6) 0.008(5) 0.012(5) -0.003(5)
C71 0.057(6) 0.079(7) 0.068(7) 0.037(6) 0.006(5) 0.000(5)
C72 0.063(7) 0.169(15) 0.116(12) 0.074(11) 0.035(7) 0.051(9)
C36A 0.033(10) 0.083(16) 0.076(15) 0.011(12) -0.015(9) -0.005(10)
C74 0.049(8) 0.053(8) 0.093(9) 0.033(7) 0.025(7) 0.005(7)
C75 0.047(8) 0.053(9) 0.100(9) 0.031(8) 0.019(7) -0.006(7)

loop_
_atom_type_symbol
_atom_type_description
_atom_type_scat_dispersion_real
_atom_type_scat_dispersion_imag
_atom_type_scat_source
C C 0.0181 0.0091 'International Tables Vol C Tables 4.2.6.8 and 6.1.1.4'
H H 0.0000 0.0000 'International Tables Vol C Tables 4.2.6.8 and 6.1.1.4'
I I -0.3257 6.8362 'International Tables Vol C Tables 4.2.6.8 and 6.1.1.4'
La La -1.4094 9.0376 'International Tables Vol C Tables 4.2.6.8 and 6.1.1.4'
S S 0.3331 0.5567 'International Tables Vol C Tables 4.2.6.8 and 6.1.1.4'

loop_
_exptl_crystal_face_index_h
_exptl_crystal_face_index_k
_exptl_crystal_face_index_l
_exptl_crystal_face_perp_dist
-1.00 3.00 2.00 0.0280
1.00 -3.00 -2.00 0.0540
-3.00 1.00 3.00 0.0500
1.00 -2.00 -3.00 0.0400
-1.00 2.00 3.00 0.0330
-3.00 -2.00 3.00 0.0540
0.00 2.00 -3.00 0.0080
3.00 -2.00 0.00 0.0500
0.00 -2.00 3.00 0.0790

loop_
_geom_angle_atom_site_label_1
_geom_angle_atom_site_label_2
_geom_angle_atom_site_label_3
_geom_angle
_geom_angle_site_symmetry_1
_geom_angle_site_symmetry_3
_geom_angle_publ_flag
Cnt1 La1 Cnt2 170.93(13) . . ?
S1 La1 I1 111.16(10) . . ?
S1 La1 S2 135.97(8) . . ?
S1 La1 C22 62.60(15) . . ?
S1 La1 C23 75.57(18) . . ?
S1 La1 C24 101.70(17) . . ?
S1 La1 C58 116.22(16) . . ?
S1 La1 C59 89.17(18) . . ?
S1 La1 C60 68.60(17) . . ?
S1 La1 C61 73.69(17) . . ?
S1 La1 C62 100.06(18) . . ?
S1 La1 C63 123.21(16) . . ?
S2 La1 I1 111.84(10) . . ?
S2 La1 C22 106.03(16) . . ?
S2 La1 C23 114.17(17) . . ?
S2 La1 C24 94.70(17) . . ?
S2 La1 C58 65.22(15) . . ?
S2 La1 C59 78.52(16) . . ?
S2 La1 C60 106.91(17) . . ?
S2 La1 C61 122.98(16) . . ?
S2 La1 C62 109.16(17) . . ?
S2 La1 C63 80.20(16) . . ?
C22 La1 I1 92.98(18) . . ?
C23 La1 I1 66.3(2) . . ?
C23 La1 C22 26.7(2) . . ?
C23 La1 C24 26.1(2) . . ?
C24 La1 I1 55.6(2) . . ?
C24 La1 C22 45.8(2) . . ?
C58 La1 I1 99.15(18) . . ?
C58 La1 C22 167.1(2) . . ?
C58 La1 C23 164.6(2) . . ?
C58 La1 C24 140.8(2) . . ?
C58 La1 C60 49.0(2) . . ?
C58 La1 C61 57.8(2) . . ?
C58 La1 C63 28.5(2) . . ?
C59 La1 I1 118.63(19) . . ?
C59 La1 C22 144.4(2) . . ?
C59 La1 C23 164.5(2) . . ?
C59 La1 C24 168.9(2) . . ?
C59 La1 C58 28.2(2) . . ?
C59 La1 C60 28.4(2) . . ?
C59 La1 C61 50.1(2) . . ?
C59 La1 C63 50.8(3) . . ?
C60 La1 I1 106.84(19) . . ?
C60 La1 C22 131.1(2) . . ?
C60 La1 C23 137.9(2) . . ?
C60 La1 C24 156.8(2) . . ?
C60 La1 C61 27.3(2) . . ?
C61 La1 I1 80.01(19) . . ?
C61 La1 C22 129.6(2) . . ?
C61 La1 C23 121.1(2) . . ?
C61 La1 C24 131.0(3) . . ?
C62 La1 I1 59.9(2) . . ?
C62 La1 C22 141.6(2) . . ?
C62 La1 C23 119.9(3) . . ?
C62 La1 C24 115.5(3) . . ?
C62 La1 C58 50.6(2) . . ?
C62 La1 C59 59.8(3) . . ?
C62 La1 C60 49.6(3) . . ?
C62 La1 C61 28.4(2) . . ?
C62 La1 C63 29.0(2) . . ?
C63 La1 I1 70.86(19) . . ?
C63 La1 C22 163.8(2) . . ?
C63 La1 C23 137.1(3) . . ?
C63 La1 C24 119.8(3) . . ?
C63 La1 C60 57.9(2) . . ?
C63 La1 C61 50.2(2) . . ?
C1 S1 La1 118.9(3) . . ?
C37 S2 La1 113.4(2) . . ?
H35A C35A H35B 109.5 . . ?
H35A C35A H35C 109.5 . . ?
H35B C35A H35C 109.5 . . ?
C34 C35A H35A 109.5 . . ?
C34 C35A H35B 109.5 . . ?
C34 C35A H35C 109.5 . . ?
C2 C1 S1 121.1(6) . . ?
C2 C1 C6 118.5(7) . . ?
C6 C1 S1 120.4(6) . . ?
C1 C2 C7 118.6(7) . . ?
C3 C2 C1 121.4(7) . . ?
C3 C2 C7 120.0(7) . . ?
C2 C3 H3 120.2 . . ?
C2 C3 C4 119.5(8) . . ?
C4 C3 H3 120.2 . . ?
C3 C4 H4 120.4 . . ?
C5 C4 C3 119.2(8) . . ?
C5 C4 H4 120.4 . . ?
C4 C5 H5 118.6 . . ?
C4 C5 C6 122.9(8) . . ?
C6 C5 H5 118.6 . . ?
C1 C6 C22 120.9(7) . . ?
C5 C6 C1 118.2(7) . . ?
C5 C6 C22 120.9(7) . . ?
C8 C7 C2 119.9(8) . . ?
C8 C7 C12 120.7(7) . . ?
C12 C7 C2 119.3(8) . . ?
C7 C8 C9 118.6(8) . . ?
C7 C8 C13 122.6(7) . . ?
C9 C8 C13 118.8(9) . . ?
C8 C9 H9 119.4 . . ?
C10 C9 C8 121.2(9) . . ?
C10 C9 H9 119.4 . . ?
C9 C10 C16 121.6(9) . . ?
C11 C10 C9 118.3(8) . . ?
C11 C10 C16 120.1(9) . . ?
C10 C11 H11 118.7 . . ?
C10 C11 C12 122.6(9) . . ?
C12 C11 H11 118.7 . . ?
C7 C12 C19 121.4(7) . . ?
C11 C12 C7 118.5(9) . . ?
C11 C12 C19 120.2(8) . . ?
C8 C13 H13 106.8 . . ?
C8 C13 C14 110.8(9) . . ?
C14 C13 H13 106.8 . . ?
C15 C13 C8 113.6(8) . . ?
C15 C13 H13 106.8 . . ?
C15 C13 C14 111.5(9) . . ?
C13 C14 H14A 109.5 . . ?
C13 C14 H14B 109.5 . . ?
C13 C14 H14C 109.5 . . ?
H14A C14 H14B 109.5 . . ?
H14A C14 H14C 109.5 . . ?
H14B C14 H14C 109.5 . . ?
C13 C15 H15A 109.5 . . ?
C13 C15 H15B 109.5 . . ?
C13 C15 H15C 109.5 . . ?
H15A C15 H15B 109.5 . . ?
H15A C15 H15C 109.5 . . ?
H15B C15 H15C 109.5 . . ?
C10 C16 H16 102.1 . . ?
C10 C16 H16A 110.3 . . ?
C17 C16 C10 111.9(11) . . ?
C17 C16 H16 102.1 . . ?
C17A C16 C10 111.6(11) . . ?
C17A C16 H16A 110.3 . . ?
C18 C16 C10 110.9(8) . . ?
C18 C16 H16 102.1 . . ?
C18 C16 H16A 110.3 . . ?
C18 C16 C17 124.4(12) . . ?
C18 C16 C17A 103.4(12) . . ?
C16 C17 H17A 109.5 . . ?
C16 C17 H17B 109.5 . . ?
C16 C17 H17C 109.5 . . ?
H17A C17 H17B 109.5 . . ?
H17A C17 H17C 109.5 . . ?
H17B C17 H17C 109.5 . . ?
C16 C17A H17D 109.5 . . ?
C16 C17A H17E 109.5 . . ?
C16 C17A H17F 109.5 . . ?
H17D C17A H17E 109.5 . . ?
H17D C17A H17F 109.5 . . ?
H17E C17A H17F 109.5 . . ?
C16 C18 H18A 109.5 . . ?
C16 C18 H18B 109.5 . . ?
C16 C18 H18C 109.5 . . ?
H18A C18 H18B 109.5 . . ?
H18A C18 H18C 109.5 . . ?
H18B C18 H18C 109.5 . . ?
C12 C19 H19 107.1 . . ?
C20 C19 C12 110.8(9) . . ?
C20 C19 H19 107.1 . . ?
C21 C19 C12 112.6(8) . . ?
C21 C19 H19 107.1 . . ?
C21 C19 C20 111.8(10) . . ?
C19 C20 H20A 109.5 . . ?
C19 C20 H20B 109.5 . . ?
C19 C20 H20C 109.5 . . ?
H20A C20 H20B 109.5 . . ?
H20A C20 H20C 109.5 . . ?
H20B C20 H20C 109.5 . . ?
C19 C21 H21A 109.5 . . ?
C19 C21 H21B 109.5 . . ?
C19 C21 H21C 109.5 . . ?
H21A C21 H21B 109.5 . . ?
H21A C21 H21C 109.5 . . ?
H21B C21 H21C 109.5 . . ?
C6 C22 La1 117.3(5) . . ?
C23 C22 La1 75.1(5) . . ?
C23 C22 C6 118.5(8) . . ?
C27 C22 La1 78.5(4) . . ?
C27 C22 C6 121.1(8) . . ?
C27 C22 C23 120.4(8) . . ?
C22 C23 La1 78.2(5) . . ?
C22 C23 C28 121.8(8) . . ?
C24 C23 La1 78.0(6) . . ?
C24 C23 C22 117.7(8) . . ?
C24 C23 C28 120.4(9) . . ?
C28 C23 La1 115.2(7) . . ?
La1 C24 H24 114.5 . . ?
C23 C24 La1 75.9(6) . . ?
C23 C24 H24 118.6 . . ?
C23 C24 C25 122.8(10) . . ?
C25 C24 La1 81.1(5) . . ?
C25 C24 H24 118.6 . . ?
C24 C25 C31 122.2(9) . . ?
C26 C25 C24 116.7(8) . . ?
C26 C25 C31 121.1(8) . . ?
C25 C26 H26 118.2 . . ?
C27 C26 C25 123.6(8) . . ?
C27 C26 H26 118.2 . . ?
C22 C27 C34 120.7(7) . . ?
C26 C27 C22 118.7(8) . . ?
C26 C27 C34 120.4(8) . . ?
C23 C28 H28 109.2 . . ?
C23 C28 C30 104.7(9) . . ?
C29 C28 C23 114.7(9) . . ?
C29 C28 H28 109.2 . . ?
C29 C28 C30 109.8(9) . . ?
C30 C28 H28 109.2 . . ?
C28 C29 H29A 109.5 . . ?
C28 C29 H29B 109.5 . . ?
C28 C29 H29C 109.5 . . ?
H29A C29 H29B 109.5 . . ?
H29A C29 H29C 109.5 . . ?
H29B C29 H29C 109.5 . . ?
C28 C30 H30A 109.5 . . ?
C28 C30 H30B 109.5 . . ?
C28 C30 H30C 109.5 . . ?
H30A C30 H30B 109.5 . . ?
H30A C30 H30C 109.5 . . ?
H30B C30 H30C 109.5 . . ?
C25 C31 H31 107.5 . . ?
C25 C31 H31A 107.5 . . ?
C25 C31 C33 108.1(10) . . ?
C25 C31 C74 109.0(12) . . ?
C32 C31 C25 115.8(10) . . ?
C32 C31 H31 107.5 . . ?
C32 C31 C33 110.3(12) . . ?
C33 C31 H31 107.5 . . ?
C74 C31 H31A 107.5 . . ?
C75 C31 C25 116.4(14) . . ?
C75 C31 H31A 107.5 . . ?
C75 C31 C74 108.5(17) . . ?
C31 C32 H32A 109.5 . . ?
C31 C32 H32B 109.5 . . ?
C31 C32 H32C 109.5 . . ?
H32A C32 H32B 109.5 . . ?
H32A C32 H32C 109.5 . . ?
H32B C32 H32C 109.5 . . ?
C31 C33 H33A 109.5 . . ?
C31 C33 H33B 109.5 . . ?
C31 C33 H33C 109.5 . . ?
H33A C33 H33B 109.5 . . ?
H33A C33 H33C 109.5 . . ?
H33B C33 H33C 109.5 . . ?
C35A C34 C27 113.6(9) . . ?
C35A C34 H34A 108.6 . . ?
C35A C34 C36A 106.5(14) . . ?
C27 C34 H34 106.6 . . ?
C27 C34 H34A 108.6 . . ?
C27 C34 C35 115.0(10) . . ?
C27 C34 C36A 110.8(11) . . ?
C35 C34 H34 106.6 . . ?
C36 C34 C27 109.3(12) . . ?
C36 C34 H34 106.6 . . ?
C36 C34 C35 112.2(13) . . ?
C36A C34 H34A 108.6 . . ?
C34 C35 H35D 109.5 . . ?
C34 C35 H35E 109.5 . . ?
C34 C35 H35F 109.5 . . ?
H35D C35 H35E 109.5 . . ?
H35D C35 H35F 109.5 . . ?
H35E C35 H35F 109.5 . . ?
C34 C36 H36A 109.5 . . ?
C34 C36 H36B 109.5 . . ?
C34 C36 H36C 109.5 . . ?
H36A C36 H36B 109.5 . . ?
H36A C36 H36C 109.5 . . ?
H36B C36 H36C 109.5 . . ?
C38 C37 S2 118.5(6) . . ?
C38 C37 C42 119.7(7) . . ?
C42 C37 S2 121.8(6) . . ?
C37 C38 C43 120.9(7) . . ?
C39 C38 C37 118.2(7) . . ?
C39 C38 C43 120.7(7) . . ?
C38 C39 H39 119.3 . . ?
C40 C39 C38 121.3(8) . . ?
C40 C39 H39 119.3 . . ?
C39 C40 H40 120.3 . . ?
C39 C40 C41 119.5(8) . . ?
C41 C40 H40 120.3 . . ?
C40 C41 H41 118.9 . . ?
C42 C41 C40 122.2(8) . . ?
C42 C41 H41 118.9 . . ?
C37 C42 C58 118.4(7) . . ?
C41 C42 C37 118.9(7) . . ?
C41 C42 C58 122.6(7) . . ?
C44 C43 C38 119.2(8) . . ?
C48 C43 C38 120.0(8) . . ?
C48 C43 C44 120.7(7) . . ?
C43 C44 C49 121.0(7) . . ?
C45 C44 C43 119.7(9) . . ?
C45 C44 C49 119.3(8) . . ?
C44 C45 H45 119.6 . . ?
C46 C45 C44 120.9(9) . . ?
C46 C45 H45 119.6 . . ?
C45 C46 C47 119.2(8) . . ?
C45 C46 C52 119.4(9) . . ?
C47 C46 C52 121.4(9) . . ?
C46 C47 H47 119.6 . . ?
C48 C47 C46 120.9(9) . . ?
C48 C47 H47 119.6 . . ?
C43 C48 C47 118.6(8) . . ?
C43 C48 C55 121.9(7) . . ?
C47 C48 C55 119.5(8) . . ?
C44 C49 H49 107.3 . . ?
C44 C49 H49A 103.8 . . ?
C44 C49 C51 111.4(10) . . ?
C50 C49 C44 109.8(10) . . ?
C50 C49 H49 107.3 . . ?
C50 C49 C51 113.3(11) . . ?
C50A C49 C44 114.8(18) . . ?
C50A C49 H49A 103.8 . . ?
C51 C49 H49 107.3 . . ?
C51A C49 C44 124.3(18) . . ?
C51A C49 H49A 103.8 . . ?
C51A C49 C50A 104(2) . . ?
C49 C50 H50A 109.5 . . ?
C49 C50 H50B 109.5 . . ?
C49 C50 H50C 109.5 . . ?
H50A C50 H50B 109.5 . . ?
H50A C50 H50C 109.5 . . ?
H50B C50 H50C 109.5 . . ?
C49 C50A H50D 109.5 . . ?
C49 C50A H50E 109.5 . . ?
C49 C50A H50F 109.5 . . ?
H50D C50A H50E 109.5 . . ?
H50D C50A H50F 109.5 . . ?
H50E C50A H50F 109.5 . . ?
C49 C51 H51A 109.5 . . ?
C49 C51 H51B 109.5 . . ?
C49 C51 H51C 109.5 . . ?
H51A C51 H51B 109.5 . . ?
H51A C51 H51C 109.5 . . ?
H51B C51 H51C 109.5 . . ?
C49 C51A H51D 109.5 . . ?
C49 C51A H51E 109.5 . . ?
C49 C51A H51F 109.5 . . ?
H51D C51A H51E 109.5 . . ?
H51D C51A H51F 109.5 . . ?
H51E C51A H51F 109.5 . . ?
C46 C52 H52 106.9 . . ?
C53 C52 C46 111.1(8) . . ?
C53 C52 H52 106.9 . . ?
C53 C52 C54 113.3(9) . . ?
C54 C52 C46 111.3(8) . . ?
C54 C52 H52 106.9 . . ?
C52 C53 H53A 109.5 . . ?
C52 C53 H53B 109.5 . . ?
C52 C53 H53C 109.5 . . ?
H53A C53 H53B 109.5 . . ?
H53A C53 H53C 109.5 . . ?
H53B C53 H53C 109.5 . . ?
C52 C54 H54A 109.5 . . ?
C52 C54 H54B 109.5 . . ?
C52 C54 H54C 109.5 . . ?
H54A C54 H54B 109.5 . . ?
H54A C54 H54C 109.5 . . ?
H54B C54 H54C 109.5 . . ?
C48 C55 H55 107.4 . . ?
C48 C55 C57 110.5(9) . . ?
C56 C55 C48 113.7(8) . . ?
C56 C55 H55 107.4 . . ?
C56 C55 C57 110.3(9) . . ?
C57 C55 H55 107.4 . . ?
C55 C56 H56A 109.5 . . ?
C55 C56 H56B 109.5 . . ?
C55 C56 H56C 109.5 . . ?
H56A C56 H56B 109.5 . . ?
H56A C56 H56C 109.5 . . ?
H56B C56 H56C 109.5 . . ?
C55 C57 H57A 109.5 . . ?
C55 C57 H57B 109.5 . . ?
C55 C57 H57C 109.5 . . ?
H57A C57 H57B 109.5 . . ?
H57A C57 H57C 109.5 . . ?
H57B C57 H57C 109.5 . . ?
C42 C58 La1 121.0(5) . . ?
C59 C58 La1 74.7(5) . . ?
C59 C58 C42 119.2(7) . . ?
C59 C58 C63 122.2(7) . . ?
C63 C58 La1 76.4(5) . . ?
C63 C58 C42 118.6(7) . . ?
C58 C59 La1 77.1(5) . . ?
C58 C59 C60 117.7(8) . . ?
C58 C59 C64 121.7(7) . . ?
C60 C59 La1 78.7(5) . . ?
C60 C59 C64 119.2(8) . . ?
C64 C59 La1 125.4(5) . . ?
La1 C60 H60 122.3 . . ?
C59 C60 La1 72.9(5) . . ?
C59 C60 H60 118.7 . . ?
C61 C60 La1 77.4(5) . . ?
C61 C60 C59 122.6(8) . . ?
C61 C60 H60 118.7 . . ?
C60 C61 La1 75.3(4) . . ?
C60 C61 C62 118.2(7) . . ?
C60 C61 C67 122.2(8) . . ?
C62 C61 La1 70.4(5) . . ?
C62 C61 C67 119.6(8) . . ?
C67 C61 La1 125.7(5) . . ?
La1 C62 H62 110.6 . . ?
C61 C62 La1 81.2(5) . . ?
C61 C62 H62 119.6 . . ?
C61 C62 C63 120.8(8) . . ?
C63 C62 La1 78.8(5) . . ?
C63 C62 H62 119.6 . . ?
C58 C63 La1 75.1(5) . . ?
C58 C63 C62 117.2(8) . . ?
C58 C63 C70 122.9(7) . . ?
C62 C63 La1 72.3(5) . . ?
C62 C63 C70 119.7(8) . . ?
C70 C63 La1 119.3(6) . . ?
C59 C64 H64 107.3 . . ?
C59 C64 C66 113.2(8) . . ?
C65 C64 C59 110.9(8) . . ?
C65 C64 H64 107.3 . . ?
C65 C64 C66 110.4(8) . . ?
C66 C64 H64 107.3 . . ?
C64 C65 H65A 109.5 . . ?
C64 C65 H65B 109.5 . . ?
C64 C65 H65C 109.5 . . ?
H65A C65 H65B 109.5 . . ?
H65A C65 H65C 109.5 . . ?
H65B C65 H65C 109.5 . . ?
C64 C66 H66A 109.5 . . ?
C64 C66 H66B 109.5 . . ?
C64 C66 H66C 109.5 . . ?
H66A C66 H66B 109.5 . . ?
H66A C66 H66C 109.5 . . ?
H66B C66 H66C 109.5 . . ?
C61 C67 H67 107.8 . . ?
C68 C67 C61 108.6(8) . . ?
C68 C67 H67 107.8 . . ?
C69 C67 C61 115.1(9) . . ?
C69 C67 H67 107.8 . . ?
C69 C67 C68 109.4(9) . . ?
C67 C68 H68A 109.5 . . ?
C67 C68 H68B 109.5 . . ?
C67 C68 H68C 109.5 . . ?
H68A C68 H68B 109.5 . . ?
H68A C68 H68C 109.5 . . ?
H68B C68 H68C 109.5 . . ?
C67 C69 H69A 109.5 . . ?
C67 C69 H69B 109.5 . . ?
C67 C69 H69C 109.5 . . ?
H69A C69 H69B 109.5 . . ?
H69A C69 H69C 109.5 . . ?
H69B C69 H69C 109.5 . . ?
C63 C70 H70 107.5 . . ?
C63 C70 C71 111.7(8) . . ?
C63 C70 C72 112.0(9) . . ?
C71 C70 H70 107.5 . . ?
C71 C70 C72 110.5(9) . . ?
C72 C70 H70 107.5 . . ?
C70 C71 H71A 109.5 . . ?
C70 C71 H71B 109.5 . . ?
C70 C71 H71C 109.5 . . ?
H71A C71 H71B 109.5 . . ?
H71A C71 H71C 109.5 . . ?
H71B C71 H71C 109.5 . . ?
C70 C72 H72A 109.5 . . ?
C70 C72 H72B 109.5 . . ?
C70 C72 H72C 109.5 . . ?
H72A C72 H72B 109.5 . . ?
H72A C72 H72C 109.5 . . ?
H72B C72 H72C 109.5 . . ?
C34 C36A H36D 109.5 . . ?
C34 C36A H36E 109.5 . . ?
C34 C36A H36F 109.5 . . ?
H36D C36A H36E 109.5 . . ?
H36D C36A H36F 109.5 . . ?
H36E C36A H36F 109.5 . . ?
C31 C74 H74A 109.5 . . ?
C31 C74 H74B 109.5 . . ?
C31 C74 H74C 109.5 . . ?
H74A C74 H74B 109.5 . . ?
H74A C74 H74C 109.5 . . ?
H74B C74 H74C 109.5 . . ?
C31 C75 H75A 109.5 . . ?
C31 C75 H75B 109.5 . . ?
C31 C75 H75C 109.5 . . ?
H75A C75 H75B 109.5 . . ?
H75A C75 H75C 109.5 . . ?
H75B C75 H75C 109.5 . . ?

loop_
_geom_bond_atom_site_label_1
_geom_bond_atom_site_label_2
_geom_bond_distance
_geom_bond_site_symmetry_2
_geom_bond_publ_flag
La1 Cnt1 2.808(4) . ?
La1 Cnt2 2.524(3) . ?
La1 I1 3.399(5) . ?
La1 S1 2.805(2) . ?
La1 S2 2.810(2) . ?
La1 C22 3.113(8) . ?
La1 C23 3.074(10) . ?
La1 C24 3.100(10) . ?
La1 C58 2.887(8) . ?
La1 C59 2.857(9) . ?
La1 C60 2.932(8) . ?
La1 C61 2.958(7) . ?
La1 C62 2.820(9) . ?
La1 C63 2.904(8) . ?
S1 C1 1.754(8) . ?
S2 C37 1.771(8) . ?
C35A H35A 0.9800 . ?
C35A H35B 0.9800 . ?
C35A H35C 0.9800 . ?
C35A C34 1.50(2) . ?
C1 C2 1.389(11) . ?
C1 C6 1.424(11) . ?
C2 C3 1.383(12) . ?
C2 C7 1.518(10) . ?
C3 H3 0.9500 . ?
C3 C4 1.399(12) . ?
C4 H4 0.9500 . ?
C4 C5 1.354(12) . ?
C5 H5 0.9500 . ?
C5 C6 1.385(11) . ?
C6 C22 1.491(11) . ?
C7 C8 1.381(12) . ?
C7 C12 1.397(12) . ?
C8 C9 1.408(11) . ?
C8 C13 1.526(12) . ?
C9 H9 0.9500 . ?
C9 C10 1.380(13) . ?
C10 C11 1.369(13) . ?
C10 C16 1.517(11) . ?
C11 H11 0.9500 . ?
C11 C12 1.380(11) . ?
C12 C19 1.537(13) . ?
C13 H13 1.0000 . ?
C13 C14 1.529(15) . ?
C13 C15 1.513(13) . ?
C14 H14A 0.9800 . ?
C14 H14B 0.9800 . ?
C14 H14C 0.9800 . ?
C15 H15A 0.9800 . ?
C15 H15B 0.9800 . ?
C15 H15C 0.9800 . ?
C16 H16 1.0000 . ?
C16 H16A 1.0000 . ?
C16 C17 1.473(17) . ?
C16 C17A 1.497(18) . ?
C16 C18 1.472(14) . ?
C17 H17A 0.9800 . ?
C17 H17B 0.9800 . ?
C17 H17C 0.9800 . ?
C17A H17D 0.9800 . ?
C17A H17E 0.9800 . ?
C17A H17F 0.9800 . ?
C18 H18A 0.9800 . ?
C18 H18B 0.9800 . ?
C18 H18C 0.9800 . ?
C19 H19 1.0000 . ?
C19 C20 1.521(14) . ?
C19 C21 1.474(14) . ?
C20 H20A 0.9800 . ?
C20 H20B 0.9800 . ?
C20 H20C 0.9800 . ?
C21 H21A 0.9800 . ?
C21 H21B 0.9800 . ?
C21 H21C 0.9800 . ?
C22 C23 1.429(13) . ?
C22 C27 1.396(11) . ?
C23 C24 1.396(12) . ?
C23 C28 1.529(13) . ?
C24 H24 0.9500 . ?
C24 C25 1.404(12) . ?
C25 C26 1.388(13) . ?
C25 C31 1.520(12) . ?
C26 H26 0.9500 . ?
C26 C27 1.384(12) . ?
C27 C34 1.521(12) . ?
C28 H28 1.0000 . ?
C28 C29 1.512(15) . ?
C28 C30 1.540(15) . ?
C29 H29A 0.9800 . ?
C29 H29B 0.9800 . ?
C29 H29C 0.9800 . ?
C30 H30A 0.9800 . ?
C30 H30B 0.9800 . ?
C30 H30C 0.9800 . ?
C31 H31 1.0000 . ?
C31 H31A 1.0000 . ?
C31 C32 1.45(2) . ?
C31 C33 1.59(2) . ?
C31 C74 1.58(3) . ?
C31 C75 1.48(3) . ?
C32 H32A 0.9800 . ?
C32 H32B 0.9800 . ?
C32 H32C 0.9800 . ?
C33 H33A 0.9800 . ?
C33 H33B 0.9800 . ?
C33 H33C 0.9800 . ?
C34 H34 1.0000 . ?
C34 H34A 1.0000 . ?
C34 C35 1.53(2) . ?
C34 C36 1.499(19) . ?
C34 C36A 1.570(18) . ?
C35 H35D 0.9800 . ?
C35 H35E 0.9800 . ?
C35 H35F 0.9800 . ?
C36 H36A 0.9800 . ?
C36 H36B 0.9800 . ?
C36 H36C 0.9800 . ?
C37 C38 1.402(11) . ?
C37 C42 1.413(10) . ?
C38 C39 1.398(12) . ?
C38 C43 1.505(10) . ?
C39 H39 0.9500 . ?
C39 C40 1.366(12) . ?
C40 H40 0.9500 . ?
C40 C41 1.366(12) . ?
C41 H41 0.9500 . ?
C41 C42 1.360(11) . ?
C42 C58 1.509(10) . ?
C43 C44 1.407(12) . ?
C43 C48 1.390(13) . ?
C44 C45 1.384(12) . ?
C44 C49 1.515(14) . ?
C45 H45 0.9500 . ?
C45 C46 1.374(14) . ?
C46 C47 1.415(13) . ?
C46 C52 1.545(11) . ?
C47 H47 0.9500 . ?
C47 C48 1.396(12) . ?
C48 C55 1.505(13) . ?
C49 H49 1.0000 . ?
C49 H49A 1.0000 . ?
C49 C50 1.474(14) . ?
C49 C50A 1.509(18) . ?
C49 C51 1.522(13) . ?
C49 C51A 1.494(17) . ?
C50 H50A 0.9800 . ?
C50 H50B 0.9800 . ?
C50 H50C 0.9800 . ?
C50A H50D 0.9800 . ?
C50A H50E 0.9800 . ?
C50A H50F 0.9800 . ?
C51 H51A 0.9800 . ?
C51 H51B 0.9800 . ?
C51 H51C 0.9800 . ?
C51A H51D 0.9800 . ?
C51A H51E 0.9800 . ?
C51A H51F 0.9800 . ?
C52 H52 1.0000 . ?
C52 C53 1.499(13) . ?
C52 C54 1.520(13) . ?
C53 H53A 0.9800 . ?
C53 H53B 0.9800 . ?
C53 H53C 0.9800 . ?
C54 H54A 0.9800 . ?
C54 H54B 0.9800 . ?
C54 H54C 0.9800 . ?
C55 H55 1.0000 . ?
C55 C56 1.489(13) . ?
C55 C57 1.514(14) . ?
C56 H56A 0.9800 . ?
C56 H56B 0.9800 . ?
C56 H56C 0.9800 . ?
C57 H57A 0.9800 . ?
C57 H57B 0.9800 . ?
C57 H57C 0.9800 . ?
C58 C59 1.399(12) . ?
C58 C63 1.426(12) . ?
C59 C60 1.422(11) . ?
C59 C64 1.524(12) . ?
C60 H60 0.9500 . ?
C60 C61 1.389(12) . ?
C61 C62 1.424(12) . ?
C61 C67 1.527(11) . ?
C62 H62 0.9500 . ?
C62 C63 1.433(11) . ?
C63 C70 1.491(12) . ?
C64 H64 1.0000 . ?
C64 C65 1.519(13) . ?
C64 C66 1.543(13) . ?
C65 H65A 0.9800 . ?
C65 H65B 0.9800 . ?
C65 H65C 0.9800 . ?
C66 H66A 0.9800 . ?
C66 H66B 0.9800 . ?
C66 H66C 0.9800 . ?
C67 H67 1.0000 . ?
C67 C68 1.512(14) . ?
C67 C69 1.482(14) . ?
C68 H68A 0.9800 . ?
C68 H68B 0.9800 . ?
C68 H68C 0.9800 . ?
C69 H69A 0.9800 . ?
C69 H69B 0.9800 . ?
C69 H69C 0.9800 . ?
C70 H70 1.0000 . ?
C70 C71 1.519(13) . ?
C70 C72 1.540(15) . ?
C71 H71A 0.9800 . ?
C71 H71B 0.9800 . ?
C71 H71C 0.9800 . ?
C72 H72A 0.9800 . ?
C72 H72B 0.9800 . ?
C72 H72C 0.9800 . ?
C36A H36D 0.9800 . ?
C36A H36E 0.9800 . ?
C36A H36F 0.9800 . ?
C74 H74A 0.9800 . ?
C74 H74B 0.9800 . ?
C74 H74C 0.9800 . ?
C75 H75A 0.9800 . ?
C75 H75B 0.9800 . ?
C75 H75C 0.9800 . ?

loop_
_geom_torsion_atom_site_label_1
_geom_torsion_atom_site_label_2
_geom_torsion_atom_site_label_3
_geom_torsion_atom_site_label_4
_geom_torsion
_geom_torsion_site_symmetry_1
_geom_torsion_site_symmetry_2
_geom_torsion_site_symmetry_3
_geom_torsion_site_symmetry_4
_geom_torsion_publ_flag
La1 S1 C1 C2 -176.6(6) . . . . ?
La1 S1 C1 C6 -0.3(9) . . . . ?
La1 S2 C37 C38 -175.5(6) . . . . ?
La1 S2 C37 C42 3.8(9) . . . . ?
La1 C22 C23 C24 69.4(8) . . . . ?
La1 C22 C23 C28 -112.4(9) . . . . ?
La1 C22 C27 C26 -68.7(6) . . . . ?
La1 C22 C27 C34 116.2(7) . . . . ?
La1 C23 C24 C25 69.5(9) . . . . ?
La1 C23 C28 C29 42.8(11) . . . . ?
La1 C23 C28 C30 163.2(7) . . . . ?
La1 C24 C25 C26 65.5(7) . . . . ?
La1 C24 C25 C31 -117.2(8) . . . . ?
La1 C58 C59 C60 -69.7(7) . . . . ?
La1 C58 C59 C64 123.9(8) . . . . ?
La1 C58 C63 C62 60.6(7) . . . . ?
La1 C58 C63 C70 -115.5(8) . . . . ?
La1 C59 C60 C61 -62.1(7) . . . . ?
La1 C59 C64 C65 -175.4(7) . . . . ?
La1 C59 C64 C66 -50.6(10) . . . . ?
La1 C60 C61 C62 -57.7(7) . . . . ?
La1 C60 C61 C67 123.2(7) . . . . ?
La1 C61 C62 C63 -71.2(7) . . . . ?
La1 C61 C67 C68 -138.4(9) . . . . ?
La1 C61 C67 C69 98.5(9) . . . . ?
La1 C62 C63 C58 -62.1(7) . . . . ?
La1 C62 C63 C70 114.1(8) . . . . ?
La1 C63 C70 C71 141.5(7) . . . . ?
La1 C63 C70 C72 16.9(11) . . . . ?
S1 C1 C2 C3 -179.5(7) . . . . ?
S1 C1 C2 C7 0.9(12) . . . . ?
S1 C1 C6 C5 178.3(7) . . . . ?
S1 C1 C6 C22 -0.5(12) . . . . ?
S2 C37 C38 C39 -176.5(7) . . . . ?
S2 C37 C38 C43 7.1(12) . . . . ?
S2 C37 C42 C41 177.5(7) . . . . ?
S2 C37 C42 C58 -2.3(12) . . . . ?
C1 C2 C3 C4 -2.8(14) . . . . ?
C1 C2 C7 C8 -86.1(11) . . . . ?
C1 C2 C7 C12 90.8(11) . . . . ?
C1 C6 C22 La1 1.0(11) . . . . ?
C1 C6 C22 C23 -86.2(11) . . . . ?
C1 C6 C22 C27 93.9(10) . . . . ?
C2 C1 C6 C5 -5.3(13) . . . . ?
C2 C1 C6 C22 175.9(8) . . . . ?
C2 C3 C4 C5 2.7(15) . . . . ?
C2 C7 C8 C9 175.4(8) . . . . ?
C2 C7 C8 C13 -6.2(13) . . . . ?
C2 C7 C12 C11 -175.2(8) . . . . ?
C2 C7 C12 C19 4.4(12) . . . . ?
C3 C2 C7 C8 94.3(11) . . . . ?
C3 C2 C7 C12 -88.7(11) . . . . ?
C3 C4 C5 C6 -4.2(16) . . . . ?
C4 C5 C6 C1 5.5(14) . . . . ?
C4 C5 C6 C22 -175.6(9) . . . . ?
C5 C6 C22 La1 -177.8(7) . . . . ?
C5 C6 C22 C23 95.0(10) . . . . ?
C5 C6 C22 C27 -84.9(11) . . . . ?
C6 C1 C2 C3 4.1(14) . . . . ?
C6 C1 C2 C7 -175.5(8) . . . . ?
C6 C22 C23 La1 113.3(6) . . . . ?
C6 C22 C23 C24 -177.3(8) . . . . ?
C6 C22 C23 C28 0.9(13) . . . . ?
C6 C22 C27 C26 176.2(7) . . . . ?
C6 C22 C27 C34 1.2(11) . . . . ?
C7 C2 C3 C4 176.8(9) . . . . ?
C7 C8 C9 C10 -1.1(13) . . . . ?
C7 C8 C13 C14 123.0(10) . . . . ?
C7 C8 C13 C15 -110.5(10) . . . . ?
C7 C12 C19 C20 -113.0(11) . . . . ?
C7 C12 C19 C21 121.0(10) . . . . ?
C8 C7 C12 C11 1.7(13) . . . . ?
C8 C7 C12 C19 -178.7(8) . . . . ?
C8 C9 C10 C11 3.3(14) . . . . ?
C8 C9 C10 C16 -178.3(8) . . . . ?
C9 C8 C13 C14 -58.6(11) . . . . ?
C9 C8 C13 C15 67.9(11) . . . . ?
C9 C10 C11 C12 -3.1(14) . . . . ?
C9 C10 C16 C17 65.6(16) . . . . ?
C9 C10 C16 C17A 36.8(15) . . . . ?
C9 C10 C16 C18 -77.9(12) . . . . ?
C10 C11 C12 C7 0.6(14) . . . . ?
C10 C11 C12 C19 -179.0(9) . . . . ?
C11 C10 C16 C17 -116.1(14) . . . . ?
C11 C10 C16 C17A -144.9(13) . . . . ?
C11 C10 C16 C18 100.5(11) . . . . ?
C11 C12 C19 C20 66.6(12) . . . . ?
C11 C12 C19 C21 -59.3(12) . . . . ?
C12 C7 C8 C9 -1.4(13) . . . . ?
C12 C7 C8 C13 176.9(8) . . . . ?
C13 C8 C9 C10 -179.5(8) . . . . ?
C16 C10 C11 C12 178.5(8) . . . . ?
C22 C23 C24 La1 -69.6(8) . . . . ?
C22 C23 C24 C25 -0.1(15) . . . . ?
C22 C23 C28 C29 134.2(10) . . . . ?
C22 C23 C28 C30 -105.4(11) . . . . ?
C22 C27 C34 C35A -93.0(14) . . . . ?
C22 C27 C34 C35 -134.7(11) . . . . ?
C22 C27 C34 C36 98.1(12) . . . . ?
C22 C27 C34 C36A 147.2(12) . . . . ?
C23 C22 C27 C26 -3.7(11) . . . . ?
C23 C22 C27 C34 -178.8(8) . . . . ?
C23 C24 C25 C26 -1.3(14) . . . . ?
C23 C24 C25 C31 176.0(9) . . . . ?
C24 C23 C28 C29 -47.7(14) . . . . ?
C24 C23 C28 C30 72.7(13) . . . . ?
C24 C25 C26 C27 0.2(12) . . . . ?
C24 C25 C31 C32 -4.6(15) . . . . ?
C24 C25 C31 C33 -128.8(12) . . . . ?
C24 C25 C31 C74 -35.7(17) . . . . ?
C24 C25 C31 C75 -158.8(15) . . . . ?
C25 C26 C27 C22 2.3(12) . . . . ?
C25 C26 C27 C34 177.4(7) . . . . ?
C26 C25 C31 C32 172.6(10) . . . . ?
C26 C25 C31 C33 48.4(13) . . . . ?
C26 C25 C31 C74 141.5(14) . . . . ?
C26 C25 C31 C75 18.4(18) . . . . ?
C26 C27 C34 C35A 92.0(14) . . . . ?
C26 C27 C34 C35 50.3(12) . . . . ?
C26 C27 C34 C36 -76.9(12) . . . . ?
C26 C27 C34 C36A -27.8(13) . . . . ?
C27 C22 C23 La1 -66.8(7) . . . . ?
C27 C22 C23 C24 2.7(13) . . . . ?
C27 C22 C23 C28 -179.2(8) . . . . ?
C28 C23 C24 La1 112.3(9) . . . . ?
C28 C23 C24 C25 -178.3(9) . . . . ?
C31 C25 C26 C27 -177.2(8) . . . . ?
C37 C38 C39 C40 -1.9(15) . . . . ?
C37 C38 C43 C44 86.4(11) . . . . ?
C37 C38 C43 C48 -91.8(11) . . . . ?
C37 C42 C58 La1 -0.4(10) . . . . ?
C37 C42 C58 C59 88.7(10) . . . . ?
C37 C42 C58 C63 -91.2(10) . . . . ?
C38 C37 C42 C41 -3.1(13) . . . . ?
C38 C37 C42 C58 177.0(8) . . . . ?
C38 C39 C40 C41 -1.5(16) . . . . ?
C38 C43 C44 C45 -175.8(8) . . . . ?
C38 C43 C44 C49 3.0(12) . . . . ?
C38 C43 C48 C47 177.2(8) . . . . ?
C38 C43 C48 C55 -3.9(13) . . . . ?
C39 C38 C43 C44 -89.9(11) . . . . ?
C39 C38 C43 C48 91.9(11) . . . . ?
C39 C40 C41 C42 2.6(16) . . . . ?
C40 C41 C42 C37 -0.3(15) . . . . ?
C40 C41 C42 C58 179.5(9) . . . . ?
C41 C42 C58 La1 179.7(7) . . . . ?
C41 C42 C58 C59 -91.2(11) . . . . ?
C41 C42 C58 C63 88.9(10) . . . . ?
C42 C37 C38 C39 4.2(14) . . . . ?
C42 C37 C38 C43 -172.3(8) . . . . ?
C42 C58 C59 La1 -117.3(6) . . . . ?
C42 C58 C59 C60 172.9(7) . . . . ?
C42 C58 C59 C64 6.6(11) . . . . ?
C42 C58 C63 La1 118.2(6) . . . . ?
C42 C58 C63 C62 178.7(7) . . . . ?
C42 C58 C63 C70 2.7(12) . . . . ?
C43 C38 C39 C40 174.5(9) . . . . ?
C43 C44 C45 C46 -1.9(14) . . . . ?
C43 C44 C49 C50 93.9(12) . . . . ?
C43 C44 C49 C50A 123.3(16) . . . . ?
C43 C44 C49 C51 -139.6(10) . . . . ?
C43 C44 C49 C51A -107(2) . . . . ?
C43 C48 C55 C56 -121.5(9) . . . . ?
C43 C48 C55 C57 113.9(11) . . . . ?
C44 C43 C48 C47 -0.9(13) . . . . ?
C44 C43 C48 C55 177.9(8) . . . . ?
C44 C45 C46 C47 0.1(14) . . . . ?
C44 C45 C46 C52 -179.0(8) . . . . ?
C45 C44 C49 C50 -87.3(12) . . . . ?
C45 C44 C49 C50A -57.9(18) . . . . ?
C45 C44 C49 C51 39.2(12) . . . . ?
C45 C44 C49 C51A 72(2) . . . . ?
C45 C46 C47 C48 1.3(14) . . . . ?
C45 C46 C52 C53 110.3(11) . . . . ?
C45 C46 C52 C54 -122.5(10) . . . . ?
C46 C47 C48 C43 -0.9(13) . . . . ?
C46 C47 C48 C55 -179.7(8) . . . . ?
C47 C46 C52 C53 -68.9(12) . . . . ?
C47 C46 C52 C54 58.4(13) . . . . ?
C47 C48 C55 C56 57.4(12) . . . . ?
C47 C48 C55 C57 -67.2(12) . . . . ?
C48 C43 C44 C45 2.3(13) . . . . ?
C48 C43 C44 C49 -178.9(8) . . . . ?
C49 C44 C45 C46 179.3(8) . . . . ?
C52 C46 C47 C48 -179.6(8) . . . . ?
C58 C59 C60 La1 68.8(7) . . . . ?
C58 C59 C60 C61 6.7(12) . . . . ?
C58 C59 C64 C65 87.8(10) . . . . ?
C58 C59 C64 C66 -147.4(8) . . . . ?
C58 C63 C70 C71 -127.8(9) . . . . ?
C58 C63 C70 C72 107.6(11) . . . . ?
C59 C58 C63 La1 -61.8(7) . . . . ?
C59 C58 C63 C62 -1.2(12) . . . . ?
C59 C58 C63 C70 -177.3(8) . . . . ?
C59 C60 C61 La1 59.9(7) . . . . ?
C59 C60 C61 C62 2.2(12) . . . . ?
C59 C60 C61 C67 -176.9(8) . . . . ?
C60 C59 C64 C65 -78.3(11) . . . . ?
C60 C59 C64 C66 46.4(11) . . . . ?
C60 C61 C62 La1 60.3(7) . . . . ?
C60 C61 C62 C63 -10.9(12) . . . . ?
C60 C61 C67 C68 126.7(10) . . . . ?
C60 C61 C67 C69 3.7(12) . . . . ?
C61 C62 C63 La1 72.5(8) . . . . ?
C61 C62 C63 C58 10.4(12) . . . . ?
C61 C62 C63 C70 -173.4(8) . . . . ?
C62 C61 C67 C68 -52.3(12) . . . . ?
C62 C61 C67 C69 -175.3(9) . . . . ?
C62 C63 C70 C71 56.2(12) . . . . ?
C62 C63 C70 C72 -68.4(12) . . . . ?
C63 C58 C59 La1 62.6(7) . . . . ?
C63 C58 C59 C60 -7.1(12) . . . . ?
C63 C58 C59 C64 -173.5(7) . . . . ?
C64 C59 C60 La1 -124.5(7) . . . . ?
C64 C59 C60 C61 173.4(8) . . . . ?
C67 C61 C62 La1 -120.7(7) . . . . ?
C67 C61 C62 C63 168.1(8) . . . . ?
